data_7705023
loop_
_publ_author_name
'Machado, Jo\~ao Franco'
'Sequeira, Diogo'
'Marques, Fernanda'
'Piedade, M F\'atima M'
'Villa de Brito, Maria J.'
'Helena Garcia, M.'
'Fernandes, Alexandra R.'
'Morais, T\^ania S'

_publ_section_title
;
 New copper(I) complexes selective for prostate cancer cells.
;
_journal_issue 35
_journal_name_full 'Dalton transactions (Cambridge, England : 2003)'
_journal_page_first 12273
_journal_page_last 12286
_journal_paper_doi 10.1039/d0dt02157a
_journal_volume 49
_journal_year 2020
_chemical_formula_sum 'C38 H33 B Cu F4 N O P2'
_chemical_formula_weight 731.94
_space_group_crystal_system triclinic
_space_group_IT_number 2
_space_group_name_Hall '-P 1'
_space_group_name_H-M_alt 'P -1'
_atom_sites_solution_hydrogens geom
_audit_creation_method SHELXL-2018/3
_audit_update_record
;
2020-06-17 deposited with the CCDC.	2020-08-04 downloaded from the CCDC.
;
_cell_angle_alpha 67.715(3)
_cell_angle_beta 70.662(3)
_cell_angle_gamma 83.733(3)
_cell_formula_units_Z 2
_cell_length_a 12.2108(9)
_cell_length_b 12.8588(10)
_cell_length_c 13.1631(9)
_cell_measurement_reflns_used 9956
_cell_measurement_temperature 150(2)
_cell_measurement_theta_max 27.46
_cell_measurement_theta_min 2.86
_cell_volume 1804.2(2)
_computing_cell_refinement 'Bruker SAINT'
_computing_data_collection 'Bruker APEX2'
_computing_data_reduction 'Bruker SAINT'
_computing_molecular_graphics Mercury
_computing_structure_refinement 'SHELXL-2018/3 (Sheldrick, 2018)'
_computing_structure_solution 'SHELXT 2014/4 (Sheldrick, 2014)'
_diffrn_ambient_temperature 150(2)
_diffrn_measured_fraction_theta_full 0.989
_diffrn_measured_fraction_theta_max 0.961
_diffrn_measurement_device_type 'Bruker APEX-II CCD'
_diffrn_measurement_method '\f and \w scans'
_diffrn_radiation_type MoK\a
_diffrn_radiation_wavelength 0.71073
_diffrn_reflns_av_R_equivalents 0.0343
_diffrn_reflns_av_unetI/netI 0.0353
_diffrn_reflns_Laue_measured_fraction_full 0.989
_diffrn_reflns_Laue_measured_fraction_max 0.961
_diffrn_reflns_limit_h_max 15
_diffrn_reflns_limit_h_min -15
_diffrn_reflns_limit_k_max 16
_diffrn_reflns_limit_k_min -16
_diffrn_reflns_limit_l_max 17
_diffrn_reflns_limit_l_min -17
_diffrn_reflns_number 29238
_diffrn_reflns_point_group_measured_fraction_full 0.989
_diffrn_reflns_point_group_measured_fraction_max 0.961
_diffrn_reflns_theta_full 25.242
_diffrn_reflns_theta_max 27.848
_diffrn_reflns_theta_min 2.967
_exptl_absorpt_coefficient_mu 0.745
_exptl_absorpt_correction_T_max 0.7456
_exptl_absorpt_correction_T_min 0.6792
_exptl_absorpt_correction_type multi-scan
_exptl_crystal_colour orange
_exptl_crystal_density_diffrn 1.347
_exptl_crystal_description prism
_exptl_crystal_F_000 752
_exptl_crystal_size_max 0.600
_exptl_crystal_size_mid 0.450
_exptl_crystal_size_min 0.250
_refine_diff_density_max 1.944
_refine_diff_density_min -0.497
_refine_diff_density_rms 0.096
_refine_ls_extinction_method none
_refine_ls_goodness_of_fit_ref 0.988
_refine_ls_hydrogen_treatment constr
_refine_ls_matrix_type full
_refine_ls_number_parameters 443
_refine_ls_number_reflns 8228
_refine_ls_number_restraints 0
_refine_ls_restrained_S_all 0.988
_refine_ls_R_factor_all 0.0656
_refine_ls_R_factor_gt 0.0518
_refine_ls_shift/su_max 0.001
_refine_ls_shift/su_mean 0.000
_refine_ls_structure_factor_coef Fsqd
_refine_ls_weighting_details 'w=1/[\s^2^(Fo^2^)+(0.1198P)^2^+1.3646P] where P=(Fo^2^+2Fc^2^)/3'
_refine_ls_weighting_scheme calc
_refine_ls_wR_factor_gt 0.1586
_refine_ls_wR_factor_ref 0.1717
_reflns_Friedel_coverage 0.000
_reflns_number_gt 6663
_reflns_number_total 8228
_reflns_threshold_expression 'I > 2\s(I)'
_cod_data_source_file d0dt02157a2.cif
_cod_data_source_block shelx_CCDC3
_cod_depositor_comments 'Adding full bibliography for 7705020--7705024.cif.'
_cod_database_code 7705023
_shelx_shelxl_version_number 2018/3
_shelx_space_group_comment
;
The symmetry employed for this shelxl refinement is uniquely defined
by the following loop, which should always be used as a source of
symmetry information in preference to the above space-group names.
They are only intended as comments.
;
_shelx_estimated_absorpt_t_min 0.663
_shelx_estimated_absorpt_t_max 0.836

loop_
_space_group_symop_operation_xyz
'x, y, z'
'-x, -y, -z'

loop_
_atom_site_label
_atom_site_type_symbol
_atom_site_fract_x
_atom_site_fract_y
_atom_site_fract_z
_atom_site_U_iso_or_equiv
_atom_site_adp_type
_atom_site_occupancy
_atom_site_site_symmetry_order
_atom_site_calc_flag
_atom_site_refinement_flags_posn
_atom_site_refinement_flags_adp
_atom_site_refinement_flags_occupancy
_atom_site_disorder_assembly
_atom_site_disorder_group
Cu1 Cu 0.73637(3) 0.46834(3) 0.88438(3) 0.02429(13) Uani 1 1 d . . . . .
P2 P 0.28294(6) 0.52769(6) 0.94097(6) 0.02290(16) Uani 1 1 d . . . . .
P1 P 0.62121(6) 0.35525(6) 0.86712(6) 0.02400(17) Uani 1 1 d . . . . .
O1 O 0.69531(18) 0.65126(17) 0.79642(18) 0.0317(5) Uani 1 1 d . . . . .
N1 N 0.8811(2) 0.52839(19) 0.74774(19) 0.0239(5) Uani 1 1 d . . . . .
C5 C 0.8873(2) 0.6400(2) 0.6843(2) 0.0237(5) Uani 1 1 d . . . . .
C6 C 0.7849(3) 0.7040(2) 0.7303(2) 0.0264(6) Uani 1 1 d . . . . .
C27 C 0.2593(2) 0.6588(2) 0.8317(2) 0.0268(6) Uani 1 1 d . . . . .
C33 C 0.1993(3) 0.4210(2) 0.9373(2) 0.0272(6) Uani 1 1 d . . . . .
C1 C 0.9649(2) 0.4640(2) 0.7086(3) 0.0284(6) Uani 1 1 d . . . . .
H1 H 0.962516 0.385815 0.753090 0.034 Uiso 1 1 calc R U . . .
C28 C 0.2239(3) 0.6631(3) 0.7396(3) 0.0334(6) Uani 1 1 d . . . . .
H28 H 0.208264 0.595663 0.732841 0.040 Uiso 1 1 calc R U . . .
C2 C 1.0549(2) 0.5061(3) 0.6063(3) 0.0323(6) Uani 1 1 d . . . . .
H2 H 1.112413 0.457602 0.580777 0.039 Uiso 1 1 calc R U . . .
C7 C 0.7922(3) 0.8263(2) 0.6985(2) 0.0337(7) Uani 1 1 d . . . . .
C4 C 0.9747(3) 0.6882(2) 0.5817(3) 0.0312(6) Uani 1 1 d . . . . .
H4 H 0.976802 0.766739 0.539079 0.037 Uiso 1 1 calc R U . . .
C13 C 0.6199(3) 0.3667(3) 0.7252(2) 0.0308(6) Uani 1 1 d . . . . .
C34 C 0.0976(3) 0.3784(3) 1.0287(3) 0.0336(6) Uani 1 1 d . . . . .
H34 H 0.071689 0.407729 1.088778 0.040 Uiso 1 1 calc R U . . .
C25 C 0.4675(2) 0.3775(2) 0.9349(2) 0.0252(5) Uani 1 1 d . . . . .
H25A H 0.418990 0.321341 0.933724 0.030 Uiso 1 1 calc R U . . .
H25B H 0.453890 0.367371 1.016510 0.030 Uiso 1 1 calc R U . . .
C26 C 0.4333(2) 0.4964(2) 0.8695(2) 0.0260(5) Uani 1 1 d . . . . .
H26A H 0.441299 0.503930 0.789686 0.031 Uiso 1 1 calc R U . . .
H26B H 0.486848 0.551778 0.864727 0.031 Uiso 1 1 calc R U . . .
C19 C 0.6413(3) 0.2059(2) 0.9361(3) 0.0301(6) Uani 1 1 d . . . . .
C3 C 1.0598(3) 0.6186(3) 0.5423(3) 0.0355(7) Uani 1 1 d . . . . .
H3 H 1.120732 0.649173 0.471584 0.043 Uiso 1 1 calc R U . . .
C38 C 0.2344(3) 0.3779(3) 0.8490(3) 0.0345(7) Uani 1 1 d . . . . .
H38 H 0.303303 0.406499 0.786335 0.041 Uiso 1 1 calc R U . . .
C29 C 0.2118(3) 0.7671(3) 0.6576(3) 0.0402(8) Uani 1 1 d . . . . .
H29 H 0.189122 0.769863 0.594162 0.048 Uiso 1 1 calc R U . . .
C36 C 0.0698(3) 0.2521(3) 0.9435(4) 0.0465(9) Uani 1 1 d . . . . .
H36 H 0.025469 0.194582 0.945486 0.056 Uiso 1 1 calc R U . . .
C12 C 0.6940(4) 0.8895(3) 0.6864(3) 0.0470(9) Uani 1 1 d . . . . .
H12 H 0.625111 0.854358 0.695350 0.056 Uiso 1 1 calc R U . . .
C14 C 0.6611(3) 0.4648(3) 0.6302(3) 0.0391(8) Uani 1 1 d . . . . .
H14 H 0.697360 0.521904 0.637954 0.047 Uiso 1 1 calc R U . . .
C30 C 0.2321(4) 0.8651(3) 0.6668(3) 0.0464(9) Uani 1 1 d . . . . .
H30 H 0.222729 0.935424 0.610704 0.056 Uiso 1 1 calc R U . . .
C37 C 0.1701(3) 0.2941(3) 0.8515(3) 0.0444(8) Uani 1 1 d . . . . .
H37 H 0.194448 0.265643 0.790699 0.053 Uiso 1 1 calc R U . . .
C35 C 0.0338(3) 0.2928(3) 1.0319(3) 0.0441(8) Uani 1 1 d . . . . .
H35 H -0.034434 0.262647 1.095012 0.053 Uiso 1 1 calc R U . . .
C24 C 0.5576(3) 0.1358(3) 1.0323(3) 0.0428(8) Uani 1 1 d . . . . .
H24 H 0.483782 0.164353 1.062023 0.051 Uiso 1 1 calc R U . . .
C32 C 0.2801(4) 0.7582(3) 0.8395(3) 0.0458(9) Uani 1 1 d . . . . .
H32 H 0.304423 0.756341 0.901609 0.055 Uiso 1 1 calc R U . . .
C20 C 0.7482(3) 0.1608(3) 0.8949(3) 0.0468(9) Uani 1 1 d . . . . .
H20 H 0.806280 0.207477 0.829291 0.056 Uiso 1 1 calc R U . . .
C16 C 0.5997(4) 0.3961(4) 0.5127(3) 0.0565(12) Uani 1 1 d . . . . .
H16 H 0.594119 0.405371 0.439524 0.068 Uiso 1 1 calc R U . . .
C8 C 0.8917(4) 0.8789(3) 0.6867(3) 0.0444(8) Uani 1 1 d . . . . .
H8 H 0.959279 0.836636 0.694444 0.053 Uiso 1 1 calc R U . . .
C15 C 0.6496(3) 0.4799(4) 0.5242(3) 0.0500(10) Uani 1 1 d . . . . .
H15 H 0.676111 0.547723 0.459900 0.060 Uiso 1 1 calc R U . . .
C31 C 0.2659(4) 0.8615(3) 0.7575(4) 0.0572(11) Uani 1 1 d . . . . .
H31 H 0.279664 0.929359 0.764606 0.069 Uiso 1 1 calc R U . . .
C18 C 0.5687(5) 0.2848(3) 0.7127(4) 0.0597(12) Uani 1 1 d . . . . .
H18 H 0.540291 0.217743 0.777383 0.072 Uiso 1 1 calc R U . . .
C21 C 0.7708(5) 0.0496(4) 0.9479(4) 0.0649(13) Uani 1 1 d . . . . .
H21 H 0.844120 0.019966 0.918658 0.078 Uiso 1 1 calc R U . . .
C22 C 0.6870(5) -0.0194(3) 1.0438(4) 0.0651(13) Uani 1 1 d . . . . .
H22 H 0.702618 -0.096134 1.080512 0.078 Uiso 1 1 calc R U . . .
C11 C 0.6979(5) 1.0044(3) 0.6611(4) 0.0681(14) Uani 1 1 d . . . . .
H11 H 0.631795 1.048378 0.650863 0.082 Uiso 1 1 calc R U . . .
C23 C 0.5828(4) 0.0235(3) 1.0849(4) 0.0600(11) Uani 1 1 d . . . . .
H23 H 0.525632 -0.023933 1.150851 0.072 Uiso 1 1 calc R U . . .
C10 C 0.7949(6) 1.0543(3) 0.6508(4) 0.0749(17) Uani 1 1 d . . . . .
H10 H 0.795841 1.132820 0.634507 0.090 Uiso 1 1 calc R U . . .
C9 C 0.8916(5) 0.9936(3) 0.6634(4) 0.0638(13) Uani 1 1 d . . . . .
H9 H 0.958957 1.029896 0.656357 0.077 Uiso 1 1 calc R U . . .
C17 C 0.5574(5) 0.2984(4) 0.6064(4) 0.0735(16) Uani 1 1 d . . . . .
H17 H 0.521336 0.241316 0.598435 0.088 Uiso 1 1 calc R U . . .
B1 B 0.8343(7) 0.8090(4) 0.3752(5) 0.0732(18) Uani 1 1 d . . . . .
F2 F 0.7854(3) 0.7090(3) 0.4503(4) 0.1179(14) Uani 1 1 d . . . . .
F3 F 0.8504(3) 0.8768(2) 0.4275(2) 0.0738(8) Uani 1 1 d . . . . .
F4 F 0.9440(4) 0.7835(3) 0.3131(3) 0.1003(11) Uani 1 1 d . . . . .
F1 F 0.795(5) 0.876(2) 0.282(4) 0.182(11) Uani 0.44(4) 1 d . . P A 1
F1A F 0.7514(9) 0.8518(11) 0.3190(10) 0.073(3) Uani 0.56(4) 1 d . . P A 2

loop_
_atom_site_aniso_label
_atom_site_aniso_U_11
_atom_site_aniso_U_22
_atom_site_aniso_U_33
_atom_site_aniso_U_23
_atom_site_aniso_U_13
_atom_site_aniso_U_12
Cu1 0.0267(2) 0.02046(19) 0.02248(19) -0.00738(13) -0.00557(13) 0.00454(13)
P2 0.0262(3) 0.0197(3) 0.0225(3) -0.0087(3) -0.0079(3) 0.0061(3)
P1 0.0282(4) 0.0202(3) 0.0221(3) -0.0085(3) -0.0069(3) 0.0063(3)
O1 0.0296(10) 0.0246(10) 0.0330(11) -0.0082(8) -0.0046(9) 0.0062(8)
N1 0.0246(11) 0.0218(11) 0.0254(11) -0.0088(9) -0.0092(9) 0.0046(9)
C5 0.0283(13) 0.0216(12) 0.0225(12) -0.0092(10) -0.0093(10) 0.0031(10)
C6 0.0345(15) 0.0224(13) 0.0228(12) -0.0086(10) -0.0112(11) 0.0068(11)
C27 0.0302(14) 0.0246(13) 0.0251(13) -0.0087(11) -0.0110(11) 0.0085(11)
C33 0.0331(14) 0.0215(13) 0.0295(14) -0.0101(11) -0.0142(12) 0.0078(11)
C1 0.0258(13) 0.0248(14) 0.0346(14) -0.0116(11) -0.0104(11) 0.0067(11)
C28 0.0482(18) 0.0268(14) 0.0301(14) -0.0139(12) -0.0175(13) 0.0105(13)
C2 0.0252(14) 0.0343(16) 0.0381(16) -0.0187(13) -0.0069(12) 0.0075(11)
C7 0.0518(18) 0.0209(14) 0.0219(13) -0.0074(10) -0.0059(12) 0.0068(12)
C4 0.0385(16) 0.0238(14) 0.0282(14) -0.0091(11) -0.0070(12) 0.0002(12)
C13 0.0371(15) 0.0332(15) 0.0261(13) -0.0165(12) -0.0130(12) 0.0159(12)
C34 0.0336(15) 0.0309(15) 0.0379(16) -0.0120(13) -0.0150(13) 0.0034(12)
C25 0.0259(13) 0.0231(13) 0.0245(13) -0.0087(10) -0.0065(10) 0.0046(10)
C26 0.0274(13) 0.0245(13) 0.0241(13) -0.0099(10) -0.0065(11) 0.0064(10)
C19 0.0416(16) 0.0212(13) 0.0325(15) -0.0111(11) -0.0189(13) 0.0084(12)
C3 0.0315(15) 0.0359(16) 0.0314(15) -0.0141(13) 0.0019(12) -0.0003(12)
C38 0.0416(17) 0.0327(16) 0.0374(16) -0.0192(13) -0.0182(14) 0.0102(13)
C29 0.056(2) 0.0363(17) 0.0331(16) -0.0128(13) -0.0245(15) 0.0143(15)
C36 0.049(2) 0.0327(17) 0.076(3) -0.0233(17) -0.040(2) 0.0071(15)
C12 0.066(2) 0.0298(17) 0.0358(17) -0.0096(13) -0.0125(16) 0.0189(16)
C14 0.0234(14) 0.059(2) 0.0270(15) -0.0103(14) -0.0052(12) 0.0044(14)
C30 0.067(2) 0.0298(17) 0.0416(18) -0.0057(14) -0.0281(18) 0.0122(16)
C37 0.057(2) 0.0396(18) 0.061(2) -0.0322(17) -0.0401(19) 0.0193(16)
C35 0.0370(17) 0.0380(18) 0.060(2) -0.0159(16) -0.0204(16) -0.0007(14)
C24 0.0482(19) 0.0238(15) 0.053(2) -0.0071(14) -0.0200(17) 0.0031(14)
C32 0.079(3) 0.0257(16) 0.0448(19) -0.0089(14) -0.0389(19) 0.0021(16)
C20 0.058(2) 0.0386(19) 0.0427(19) -0.0178(15) -0.0179(17) 0.0217(16)
C16 0.064(2) 0.084(3) 0.0341(18) -0.036(2) -0.0275(18) 0.044(2)
C8 0.063(2) 0.0311(17) 0.0351(17) -0.0138(14) -0.0060(16) -0.0055(15)
C15 0.0304(16) 0.083(3) 0.0252(15) -0.0118(17) -0.0066(13) 0.0095(17)
C31 0.102(3) 0.0235(16) 0.056(2) -0.0089(15) -0.045(2) 0.0014(18)
C18 0.118(4) 0.0288(17) 0.050(2) -0.0188(16) -0.050(2) 0.019(2)
C21 0.089(3) 0.049(2) 0.066(3) -0.031(2) -0.039(3) 0.045(2)
C22 0.103(4) 0.0273(18) 0.073(3) -0.0148(19) -0.049(3) 0.025(2)
C11 0.107(4) 0.030(2) 0.048(2) -0.0091(16) -0.015(2) 0.031(2)
C23 0.079(3) 0.0262(18) 0.067(3) 0.0005(17) -0.033(2) 0.0005(18)
C10 0.139(5) 0.0213(17) 0.042(2) -0.0121(15) 0.001(3) -0.002(2)
C9 0.102(4) 0.033(2) 0.046(2) -0.0172(17) -0.002(2) -0.014(2)
C17 0.139(5) 0.052(2) 0.073(3) -0.046(2) -0.074(3) 0.042(3)
B1 0.136(5) 0.044(3) 0.075(3) -0.037(3) -0.073(4) 0.045(3)
F2 0.108(3) 0.0568(19) 0.191(4) -0.026(2) -0.075(3) 0.0072(18)
F3 0.122(2) 0.0534(14) 0.0791(18) -0.0445(13) -0.0595(18) 0.0332(15)
F4 0.146(3) 0.086(2) 0.077(2) -0.0464(18) -0.033(2) 0.027(2)
F1 0.43(3) 0.054(8) 0.206(18) -0.084(12) -0.27(2) 0.107(15)
F1A 0.106(9) 0.060(6) 0.074(5) -0.033(4) -0.055(6) 0.039(4)

loop_
_atom_type_symbol
_atom_type_description
_atom_type_scat_dispersion_real
_atom_type_scat_dispersion_imag
_atom_type_scat_source
C C 0.0033 0.0016 'International Tables Vol C Tables 4.2.6.8 and 6.1.1.4'
H H 0.0000 0.0000 'International Tables Vol C Tables 4.2.6.8 and 6.1.1.4'
B B 0.0013 0.0007 'International Tables Vol C Tables 4.2.6.8 and 6.1.1.4'
N N 0.0061 0.0033 'International Tables Vol C Tables 4.2.6.8 and 6.1.1.4'
O O 0.0106 0.0060 'International Tables Vol C Tables 4.2.6.8 and 6.1.1.4'
F F 0.0171 0.0103 'International Tables Vol C Tables 4.2.6.8 and 6.1.1.4'
P P 0.1023 0.0942 'International Tables Vol C Tables 4.2.6.8 and 6.1.1.4'
Cu Cu 0.3201 1.2651 'International Tables Vol C Tables 4.2.6.8 and 6.1.1.4'

loop_
_geom_angle_atom_site_label_1
_geom_angle_atom_site_label_2
_geom_angle_atom_site_label_3
_geom_angle
_geom_angle_site_symmetry_1
_geom_angle_site_symmetry_3
_geom_angle_publ_flag
N1 Cu1 P1 115.64(7) . . ?
N1 Cu1 P2 121.76(7) . 2_667 ?
P1 Cu1 P2 120.39(3) . 2_667 ?
N1 Cu1 O1 76.16(8) . . ?
P1 Cu1 O1 109.65(6) . . ?
P2 Cu1 O1 98.41(6) 2_667 . ?
C33 P2 C27 105.46(13) . . ?
C33 P2 C26 102.41(13) . . ?
C27 P2 C26 101.54(13) . . ?
C33 P2 Cu1 117.30(9) . 2_667 ?
C27 P2 Cu1 116.99(9) . 2_667 ?
C26 P2 Cu1 111.08(9) . 2_667 ?
C19 P1 C13 102.60(14) . . ?
C19 P1 C25 104.62(13) . . ?
C13 P1 C25 100.70(13) . . ?
C19 P1 Cu1 114.95(10) . . ?
C13 P1 Cu1 120.84(11) . . ?
C25 P1 Cu1 111.10(9) . . ?
C6 O1 Cu1 109.92(17) . . ?
C1 N1 C5 117.7(2) . . ?
C1 N1 Cu1 124.31(19) . . ?
C5 N1 Cu1 117.60(18) . . ?
N1 C5 C4 122.7(3) . . ?
N1 C5 C6 113.8(2) . . ?
C4 C5 C6 123.3(2) . . ?
O1 C6 C7 120.7(3) . . ?
O1 C6 C5 118.1(2) . . ?
C7 C6 C5 121.1(3) . . ?
C32 C27 C28 118.7(3) . . ?
C32 C27 P2 118.0(2) . . ?
C28 C27 P2 123.3(2) . . ?
C34 C33 C38 118.8(3) . . ?
C34 C33 P2 118.3(2) . . ?
C38 C33 P2 122.8(2) . . ?
N1 C1 C2 122.9(3) . . ?
N1 C1 H1 118.6 . . ?
C2 C1 H1 118.6 . . ?
C29 C28 C27 119.6(3) . . ?
C29 C28 H28 120.2 . . ?
C27 C28 H28 120.2 . . ?
C3 C2 C1 119.0(3) . . ?
C3 C2 H2 120.5 . . ?
C1 C2 H2 120.5 . . ?
C8 C7 C12 119.6(3) . . ?
C8 C7 C6 121.9(3) . . ?
C12 C7 C6 118.4(3) . . ?
C5 C4 C3 118.3(3) . . ?
C5 C4 H4 120.9 . . ?
C3 C4 H4 120.9 . . ?
C18 C13 C14 119.3(3) . . ?
C18 C13 P1 120.8(3) . . ?
C14 C13 P1 119.6(2) . . ?
C33 C34 C35 120.1(3) . . ?
C33 C34 H34 119.9 . . ?
C35 C34 H34 119.9 . . ?
C26 C25 P1 110.03(18) . . ?
C26 C25 H25A 109.7 . . ?
P1 C25 H25A 109.7 . . ?
C26 C25 H25B 109.7 . . ?
P1 C25 H25B 109.7 . . ?
H25A C25 H25B 108.2 . . ?
C25 C26 P2 111.95(19) . . ?
C25 C26 H26A 109.2 . . ?
P2 C26 H26A 109.2 . . ?
C25 C26 H26B 109.2 . . ?
P2 C26 H26B 109.2 . . ?
H26A C26 H26B 107.9 . . ?
C24 C19 C20 118.5(3) . . ?
C24 C19 P1 123.2(2) . . ?
C20 C19 P1 118.2(3) . . ?
C2 C3 C4 119.4(3) . . ?
C2 C3 H3 120.3 . . ?
C4 C3 H3 120.3 . . ?
C37 C38 C33 121.0(3) . . ?
C37 C38 H38 119.5 . . ?
C33 C38 H38 119.5 . . ?
C30 C29 C28 121.1(3) . . ?
C30 C29 H29 119.5 . . ?
C28 C29 H29 119.5 . . ?
C35 C36 C37 120.7(3) . . ?
C35 C36 H36 119.7 . . ?
C37 C36 H36 119.7 . . ?
C11 C12 C7 119.3(4) . . ?
C11 C12 H12 120.4 . . ?
C7 C12 H12 120.4 . . ?
C15 C14 C13 120.4(4) . . ?
C15 C14 H14 119.8 . . ?
C13 C14 H14 119.8 . . ?
C29 C30 C31 119.7(3) . . ?
C29 C30 H30 120.2 . . ?
C31 C30 H30 120.2 . . ?
C38 C37 C36 119.4(3) . . ?
C38 C37 H37 120.3 . . ?
C36 C37 H37 120.3 . . ?
C36 C35 C34 120.0(3) . . ?
C36 C35 H35 120.0 . . ?
C34 C35 H35 120.0 . . ?
C19 C24 C23 119.6(4) . . ?
C19 C24 H24 120.2 . . ?
C23 C24 H24 120.2 . . ?
C27 C32 C31 121.0(3) . . ?
C27 C32 H32 119.5 . . ?
C31 C32 H32 119.5 . . ?
C21 C20 C19 120.9(4) . . ?
C21 C20 H20 119.6 . . ?
C19 C20 H20 119.6 . . ?
C15 C16 C17 120.9(3) . . ?
C15 C16 H16 119.6 . . ?
C17 C16 H16 119.6 . . ?
C7 C8 C9 119.5(4) . . ?
C7 C8 H8 120.2 . . ?
C9 C8 H8 120.2 . . ?
C16 C15 C14 119.6(4) . . ?
C16 C15 H15 120.2 . . ?
C14 C15 H15 120.2 . . ?
C30 C31 C32 120.0(3) . . ?
C30 C31 H31 120.0 . . ?
C32 C31 H31 120.0 . . ?
C13 C18 C17 121.0(4) . . ?
C13 C18 H18 119.5 . . ?
C17 C18 H18 119.5 . . ?
C20 C21 C22 120.2(4) . . ?
C20 C21 H21 119.9 . . ?
C22 C21 H21 119.9 . . ?
C23 C22 C21 119.5(4) . . ?
C23 C22 H22 120.2 . . ?
C21 C22 H22 120.2 . . ?
C10 C11 C12 120.5(4) . . ?
C10 C11 H11 119.8 . . ?
C12 C11 H11 119.8 . . ?
C22 C23 C24 121.3(4) . . ?
C22 C23 H23 119.3 . . ?
C24 C23 H23 119.3 . . ?
C11 C10 C9 121.1(4) . . ?
C11 C10 H10 119.5 . . ?
C9 C10 H10 119.5 . . ?
C10 C9 C8 120.1(5) . . ?
C10 C9 H9 120.0 . . ?
C8 C9 H9 120.0 . . ?
C16 C17 C18 118.9(4) . . ?
C16 C17 H17 120.5 . . ?
C18 C17 H17 120.5 . . ?
F2 B1 F3 113.3(5) . . ?
F2 B1 F1A 100.7(7) . . ?
F3 B1 F1A 111.4(6) . . ?
F2 B1 F1 123(2) . . ?
F3 B1 F1 107.7(7) . . ?
F2 B1 F4 104.8(4) . . ?
F3 B1 F4 107.3(5) . . ?
F1A B1 F4 119.2(6) . . ?
F1 B1 F4 99(2) . . ?

loop_
_geom_bond_atom_site_label_1
_geom_bond_atom_site_label_2
_geom_bond_distance
_geom_bond_site_symmetry_2
_geom_bond_publ_flag
Cu1 N1 2.023(2) . ?
Cu1 P1 2.2477(8) . ?
Cu1 P2 2.2517(8) 2_667 ?
Cu1 O1 2.277(2) . ?
P2 C33 1.821(3) . ?
P2 C27 1.823(3) . ?
P2 C26 1.843(3) . ?
P1 C19 1.815(3) . ?
P1 C13 1.823(3) . ?
P1 C25 1.835(3) . ?
O1 C6 1.224(4) . ?
N1 C1 1.337(4) . ?
N1 C5 1.355(3) . ?
C5 C4 1.378(4) . ?
C5 C6 1.503(4) . ?
C6 C7 1.471(4) . ?
C27 C32 1.377(4) . ?
C27 C28 1.397(4) . ?
C33 C34 1.396(4) . ?
C33 C38 1.395(4) . ?
C1 C2 1.383(4) . ?
C1 H1 0.9500 . ?
C28 C29 1.394(4) . ?
C28 H28 0.9500 . ?
C2 C3 1.366(4) . ?
C2 H2 0.9500 . ?
C7 C8 1.389(5) . ?
C7 C12 1.393(5) . ?
C4 C3 1.393(4) . ?
C4 H4 0.9500 . ?
C13 C18 1.368(5) . ?
C13 C14 1.390(5) . ?
C34 C35 1.397(5) . ?
C34 H34 0.9500 . ?
C25 C26 1.534(4) . ?
C25 H25A 0.9900 . ?
C25 H25B 0.9900 . ?
C26 H26A 0.9900 . ?
C26 H26B 0.9900 . ?
C19 C24 1.392(5) . ?
C19 C20 1.393(5) . ?
C3 H3 0.9500 . ?
C38 C37 1.386(5) . ?
C38 H38 0.9500 . ?
C29 C30 1.368(5) . ?
C29 H29 0.9500 . ?
C36 C35 1.376(5) . ?
C36 C37 1.387(6) . ?
C36 H36 0.9500 . ?
C12 C11 1.389(5) . ?
C12 H12 0.9500 . ?
C14 C15 1.387(5) . ?
C14 H14 0.9500 . ?
C30 C31 1.370(5) . ?
C30 H30 0.9500 . ?
C37 H37 0.9500 . ?
C35 H35 0.9500 . ?
C24 C23 1.395(5) . ?
C24 H24 0.9500 . ?
C32 C31 1.395(5) . ?
C32 H32 0.9500 . ?
C20 C21 1.376(5) . ?
C20 H20 0.9500 . ?
C16 C15 1.371(6) . ?
C16 C17 1.382(7) . ?
C16 H16 0.9500 . ?
C8 C9 1.388(5) . ?
C8 H8 0.9500 . ?
C15 H15 0.9500 . ?
C31 H31 0.9500 . ?
C18 C17 1.394(5) . ?
C18 H18 0.9500 . ?
C21 C22 1.386(7) . ?
C21 H21 0.9500 . ?
C22 C23 1.354(7) . ?
C22 H22 0.9500 . ?
C11 C10 1.352(8) . ?
C11 H11 0.9500 . ?
C23 H23 0.9500 . ?
C10 C9 1.364(8) . ?
C10 H10 0.9500 . ?
C9 H9 0.9500 . ?
C17 H17 0.9500 . ?
B1 F2 1.341(8) . ?
B1 F3 1.362(5) . ?
B1 F1A 1.393(13) . ?
B1 F1 1.400(18) . ?
B1 F4 1.397(8) . ?

loop_
_geom_torsion_atom_site_label_1
_geom_torsion_atom_site_label_2
_geom_torsion_atom_site_label_3
_geom_torsion_atom_site_label_4
_geom_torsion
_geom_torsion_site_symmetry_1
_geom_torsion_site_symmetry_2
_geom_torsion_site_symmetry_3
_geom_torsion_site_symmetry_4
_geom_torsion_publ_flag
C1 N1 C5 C4 0.9(4) . . . . ?
Cu1 N1 C5 C4 -172.0(2) . . . . ?
C1 N1 C5 C6 175.7(2) . . . . ?
Cu1 N1 C5 C6 2.7(3) . . . . ?
Cu1 O1 C6 C7 -155.5(2) . . . . ?
Cu1 O1 C6 C5 23.5(3) . . . . ?
N1 C5 C6 O1 -19.4(4) . . . . ?
C4 C5 C6 O1 155.4(3) . . . . ?
N1 C5 C6 C7 159.7(3) . . . . ?
C4 C5 C6 C7 -25.6(4) . . . . ?
C33 P2 C27 C32 159.6(3) . . . . ?
C26 P2 C27 C32 -93.9(3) . . . . ?
Cu1 P2 C27 C32 27.2(3) 2_667 . . . ?
C33 P2 C27 C28 -22.0(3) . . . . ?
C26 P2 C27 C28 84.5(3) . . . . ?
Cu1 P2 C27 C28 -154.4(2) 2_667 . . . ?
C27 P2 C33 C34 -107.2(2) . . . . ?
C26 P2 C33 C34 146.9(2) . . . . ?
Cu1 P2 C33 C34 25.1(3) 2_667 . . . ?
C27 P2 C33 C38 74.7(3) . . . . ?
C26 P2 C33 C38 -31.2(3) . . . . ?
Cu1 P2 C33 C38 -153.1(2) 2_667 . . . ?
C5 N1 C1 C2 -1.3(4) . . . . ?
Cu1 N1 C1 C2 171.1(2) . . . . ?
C32 C27 C28 C29 0.7(5) . . . . ?
P2 C27 C28 C29 -177.7(2) . . . . ?
N1 C1 C2 C3 0.7(5) . . . . ?
O1 C6 C7 C8 141.0(3) . . . . ?
C5 C6 C7 C8 -38.0(4) . . . . ?
O1 C6 C7 C12 -35.4(4) . . . . ?
C5 C6 C7 C12 145.6(3) . . . . ?
N1 C5 C4 C3 0.0(4) . . . . ?
C6 C5 C4 C3 -174.2(3) . . . . ?
C19 P1 C13 C18 37.2(3) . . . . ?
C25 P1 C13 C18 -70.5(3) . . . . ?
Cu1 P1 C13 C18 166.8(3) . . . . ?
C19 P1 C13 C14 -149.2(2) . . . . ?
C25 P1 C13 C14 103.0(3) . . . . ?
Cu1 P1 C13 C14 -19.6(3) . . . . ?
C38 C33 C34 C35 1.2(4) . . . . ?
P2 C33 C34 C35 -177.0(2) . . . . ?
C19 P1 C25 C26 -170.00(19) . . . . ?
C13 P1 C25 C26 -63.8(2) . . . . ?
Cu1 P1 C25 C26 65.4(2) . . . . ?
P1 C25 C26 P2 -175.21(14) . . . . ?
C33 P2 C26 C25 -60.6(2) . . . . ?
C27 P2 C26 C25 -169.4(2) . . . . ?
Cu1 P2 C26 C25 65.5(2) 2_667 . . . ?
C13 P1 C19 C24 -114.5(3) . . . . ?
C25 P1 C19 C24 -9.7(3) . . . . ?
Cu1 P1 C19 C24 112.4(3) . . . . ?
C13 P1 C19 C20 69.4(3) . . . . ?
C25 P1 C19 C20 174.2(3) . . . . ?
Cu1 P1 C19 C20 -63.7(3) . . . . ?
C1 C2 C3 C4 0.3(5) . . . . ?
C5 C4 C3 C2 -0.6(5) . . . . ?
C34 C33 C38 C37 -0.2(4) . . . . ?
P2 C33 C38 C37 177.9(2) . . . . ?
C27 C28 C29 C30 -1.1(5) . . . . ?
C8 C7 C12 C11 0.9(5) . . . . ?
C6 C7 C12 C11 177.4(3) . . . . ?
C18 C13 C14 C15 0.5(5) . . . . ?
P1 C13 C14 C15 -173.2(3) . . . . ?
C28 C29 C30 C31 0.6(6) . . . . ?
C33 C38 C37 C36 -0.4(5) . . . . ?
C35 C36 C37 C38 0.0(5) . . . . ?
C37 C36 C35 C34 0.9(5) . . . . ?
C33 C34 C35 C36 -1.5(5) . . . . ?
C20 C19 C24 C23 0.3(5) . . . . ?
P1 C19 C24 C23 -175.7(3) . . . . ?
C28 C27 C32 C31 0.2(6) . . . . ?
P2 C27 C32 C31 178.7(3) . . . . ?
C24 C19 C20 C21 0.0(6) . . . . ?
P1 C19 C20 C21 176.2(3) . . . . ?
C12 C7 C8 C9 0.3(5) . . . . ?
C6 C7 C8 C9 -176.1(3) . . . . ?
C17 C16 C15 C14 2.0(6) . . . . ?
C13 C14 C15 C16 -1.5(5) . . . . ?
C29 C30 C31 C32 0.3(7) . . . . ?
C27 C32 C31 C30 -0.8(7) . . . . ?
C14 C13 C18 C17 0.1(6) . . . . ?
P1 C13 C18 C17 173.7(4) . . . . ?
C19 C20 C21 C22 -0.2(7) . . . . ?
C20 C21 C22 C23 0.1(7) . . . . ?
C7 C12 C11 C10 -1.5(6) . . . . ?
C21 C22 C23 C24 0.2(7) . . . . ?
C19 C24 C23 C22 -0.4(6) . . . . ?
C12 C11 C10 C9 0.9(7) . . . . ?
C11 C10 C9 C8 0.3(6) . . . . ?
C7 C8 C9 C10 -0.9(6) . . . . ?
C15 C16 C17 C18 -1.5(7) . . . . ?
C13 C18 C17 C16 0.4(7) . . . . ?
